data_4033496
loop_
_publ_author_name
'Ding, Ting-Hui'
'Xiao, Zu-Feng'
'Qu, Jian-Ping'
'Kang, Yan-Biao'

_publ_section_title
;
 Synthesis of Highly Functionalized Indoles and Indolones via
 Selectivity-Switchable Olefinations.
;
_journal_issue 4
_journal_name_full 'The Journal of organic chemistry'
_journal_page_first 2467
_journal_page_last 2472
_journal_paper_doi 10.1021/acs.joc.7b03158
_journal_volume 83
_journal_year 2018
_chemical_formula_sum 'C32 H25 N O'
_chemical_formula_weight 439.53
_space_group_crystal_system triclinic
_space_group_IT_number 2
_space_group_name_Hall '-P 1'
_space_group_name_H-M_alt 'P -1'
_symmetry_space_group_name_Hall '-P 1'
_symmetry_space_group_name_H-M 'P -1'
_atom_sites_solution_hydrogens geom
_audit_creation_method SHELXL-2013
_cell_angle_alpha 112.310(3)
_cell_angle_beta 117.995(4)
_cell_angle_gamma 91.276(3)
_cell_formula_units_Z 2
_cell_length_a 11.4514(4)
_cell_length_b 11.4917(3)
_cell_length_c 11.8877(5)
_cell_measurement_reflns_used 5596
_cell_measurement_temperature 292(2)
_cell_measurement_theta_max 71.2710
_cell_measurement_theta_min 4.2660
_cell_volume 1238.85(10)
_computing_cell_refinement 'CrysAlisPro (Rigaku OD, 2015)'
_computing_data_collection 'CrysAlisPro (Rigaku OD, 2015)'
_computing_data_reduction 'CrysAlisPro (Rigaku OD, 2015)'
_computing_molecular_graphics 'Ortep-3 (L. J. Farrugia, 2001)'
_computing_publication_material SHELXL-97
_computing_structure_refinement 'SHELXL-97 (Sheldrick, 1997)'
_computing_structure_solution 'SHELXS-97 (Sheldrick, 1997)'
_diffrn_ambient_temperature 292(2)
_diffrn_detector_area_resol_mean 5.2169
_diffrn_measured_fraction_theta_full 0.994
_diffrn_measured_fraction_theta_max 0.965
_diffrn_measurement_device_type 'SuperNova, Dual, Cu at zero, AtlasS2'
_diffrn_measurement_method '\w scans'
_diffrn_radiation_type CuK\a
_diffrn_radiation_wavelength 1.54184
_diffrn_reflns_av_R_equivalents 0.0172
_diffrn_reflns_av_unetI/netI 0.0215
_diffrn_reflns_Laue_measured_fraction_full 0.994
_diffrn_reflns_Laue_measured_fraction_max 0.965
_diffrn_reflns_limit_h_max 14
_diffrn_reflns_limit_h_min -14
_diffrn_reflns_limit_k_max 10
_diffrn_reflns_limit_k_min -13
_diffrn_reflns_limit_l_max 14
_diffrn_reflns_limit_l_min -13
_diffrn_reflns_number 8547
_diffrn_reflns_point_group_measured_fraction_full 0.994
_diffrn_reflns_point_group_measured_fraction_max 0.965
_diffrn_reflns_theta_full 67.684
_diffrn_reflns_theta_max 71.383
_diffrn_reflns_theta_min 4.290
_diffrn_source 'micro-focus sealed X-ray tube'
_exptl_absorpt_coefficient_mu 0.544
_exptl_absorpt_correction_T_max 1.00000
_exptl_absorpt_correction_T_min 0.87589
_exptl_absorpt_correction_type multi-scan
_exptl_absorpt_process_details
;
CrysAlisPro 1.171.38.43 (Rigaku Oxford Diffraction, 2015)
Empirical absorption correction using spherical harmonics,
 implemented in SCALE3 ABSPACK scaling algorithm.
;
_exptl_crystal_density_diffrn 1.178
_exptl_crystal_description block
_exptl_crystal_F_000 464
_exptl_crystal_size_max 0.250
_exptl_crystal_size_mid 0.210
_exptl_crystal_size_min 0.140
_refine_diff_density_max 0.267
_refine_diff_density_min -0.170
_refine_diff_density_rms 0.030
_refine_ls_extinction_coef 0.0077(7)
_refine_ls_extinction_expression Fc^*^=kFc[1+0.001xFc^2^\l^3^/sin(2\q)]^-1/4^
_refine_ls_extinction_method SHELXL
_refine_ls_goodness_of_fit_ref 1.041
_refine_ls_hydrogen_treatment constr
_refine_ls_matrix_type full
_refine_ls_number_parameters 309
_refine_ls_number_reflns 4646
_refine_ls_number_restraints 1
_refine_ls_restrained_S_all 1.042
_refine_ls_R_factor_all 0.0453
_refine_ls_R_factor_gt 0.0416
_refine_ls_shift/su_max 0.001
_refine_ls_shift/su_mean 0.000
_refine_ls_structure_factor_coef Fsqd
_refine_ls_weighting_details 'w=1/[\s^2^(Fo^2^)+(0.0641P)^2^+0.1982P] where P=(Fo^2^+2Fc^2^)/3'
_refine_ls_weighting_scheme calc
_refine_ls_wR_factor_gt 0.1156
_refine_ls_wR_factor_ref 0.1195
_reflns_Friedel_coverage 0.000
_reflns_number_gt 4183
_reflns_number_total 4646
_reflns_threshold_expression 'I > 2\s(I)'
_cod_data_source_file jo7b03158_si_002.cif
_cod_data_source_block shelxl
_cod_depositor_comments 'Adding full bibliography for 4033496.cif.'
_cod_original_cell_volume 1238.85(9)
_cod_database_code 4033496
_shelx_space_group_comment
;
The symmetry employed for this shelxl refinement is uniquely defined
by the following loop, which should always be used as a source of
symmetry information in preference to the above space-group names.
They are only intended as comments.
;
_shelx_estimated_absorpt_t_min 0.876
_shelx_estimated_absorpt_t_max 0.928
_shelxl_version_number 2013-4

loop_
_space_group_symop_operation_xyz
'x, y, z'
'-x, -y, -z'

loop_
_atom_site_label
_atom_site_type_symbol
_atom_site_fract_x
_atom_site_fract_y
_atom_site_fract_z
_atom_site_U_iso_or_equiv
_atom_site_adp_type
_atom_site_occupancy
_atom_site_site_symmetry_order
_atom_site_calc_flag
_atom_site_refinement_flags_posn
_atom_site_refinement_flags_adp
O1 O 0.71769(10) 0.09356(9) 0.43014(10) 0.0525(3) Uani 1 1 d . .
N1 N 0.63781(11) 0.26088(10) 0.11922(10) 0.0412(2) Uani 1 1 d . .
C3 C 0.73323(12) 0.11518(11) 0.19095(12) 0.0388(3) Uani 1 1 d . .
C12 C 0.58409(12) 0.38887(12) 0.30525(12) 0.0414(3) Uani 1 1 d . .
C26 C 0.79233(12) 0.00188(11) 0.18986(12) 0.0397(3) Uani 1 1 d . .
C4 C 0.69096(12) 0.15475(11) 0.08511(12) 0.0402(3) Uani 1 1 d . .
C1 C 0.64723(12) 0.29088(11) 0.24714(12) 0.0389(3) Uani 1 1 d . .
C2 C 0.70829(12) 0.20311(11) 0.29567(12) 0.0383(3) Uani 1 1 d . .
C20 C 0.70713(13) 0.10434(12) -0.03974(13) 0.0423(3) Uani 1 1 d . .
C5 C 0.73799(12) 0.19710(12) 0.42802(12) 0.0402(3) Uani 1 1 d . .
C31 C 0.91354(13) 0.00940(14) 0.30528(14) 0.0471(3) Uani 1 1 d . .
H31 H 0.9589 0.0874 0.3874 0.057 Uiso 1 1 calc R U
C13 C 0.62464(14) 0.52413(12) 0.33024(13) 0.0452(3) Uani 1 1 d . .
C6 C 0.80056(13) 0.31997(13) 0.56394(13) 0.0471(3) Uani 1 1 d . .
C27 C 0.72798(14) -0.11622(13) 0.06894(14) 0.0499(3) Uani 1 1 d . .
H27 H 0.6468 -0.1235 -0.0096 0.060 Uiso 1 1 calc R U
C21 C 0.59593(15) 0.05063(13) -0.17791(14) 0.0491(3) Uani 1 1 d . .
H21 H 0.5080 0.0481 -0.1939 0.059 Uiso 1 1 calc R U
C25 C 0.83751(15) 0.10568(15) -0.01840(16) 0.0553(3) Uani 1 1 d . .
H25 H 0.9127 0.1411 0.0736 0.066 Uiso 1 1 calc R U
C19 C 0.49504(15) 0.35216(15) 0.33480(16) 0.0556(3) Uani 1 1 d . .
H19A H 0.4739 0.2666 0.3188 0.067 Uiso 1 1 calc R U
H19B H 0.4539 0.4120 0.3715 0.067 Uiso 1 1 calc R U
C32 C 0.57749(17) 0.32642(14) 0.02905(15) 0.0557(4) Uani 1 1 d . .
H32A H 0.6476 0.3709 0.0266 0.084 Uiso 1 1 calc R U
H32B H 0.5346 0.3879 0.0667 0.084 Uiso 1 1 calc R U
H32C H 0.5106 0.2635 -0.0654 0.084 Uiso 1 1 calc R U
C30 C 0.96752(15) -0.09799(16) 0.29926(16) 0.0559(4) Uani 1 1 d . .
H30 H 1.0485 -0.0917 0.3774 0.067 Uiso 1 1 calc R U
C14 C 0.74866(16) 0.56973(14) 0.34881(16) 0.0567(4) Uani 1 1 d . .
H14 H 0.8079 0.5157 0.3483 0.068 Uiso 1 1 calc R U
C22 C 0.61574(18) 0.00082(15) -0.29179(15) 0.0608(4) Uani 1 1 d . .
H22 H 0.5410 -0.0347 -0.3840 0.073 Uiso 1 1 calc R U
C11 C 0.78200(17) 0.32482(18) 0.67264(15) 0.0630(4) Uani 1 1 d . .
H11 H 0.7293 0.2531 0.6601 0.076 Uiso 1 1 calc R U
C28 C 0.78250(17) -0.22309(14) 0.06336(17) 0.0607(4) Uani 1 1 d . .
H28 H 0.7381 -0.3013 -0.0185 0.073 Uiso 1 1 calc R U
C29 C 0.90201(17) -0.21379(16) 0.17841(18) 0.0611(4) Uani 1 1 d . .
H29 H 0.9386 -0.2856 0.1747 0.073 Uiso 1 1 calc R U
C18 C 0.53919(19) 0.60768(15) 0.33256(17) 0.0632(4) Uani 1 1 d . .
H18 H 0.4555 0.5798 0.3205 0.076 Uiso 1 1 calc R U
C7 C 0.88318(17) 0.42654(15) 0.58702(16) 0.0637(4) Uani 1 1 d . .
H7 H 0.8981 0.4241 0.5158 0.076 Uiso 1 1 calc R U
C24 C 0.85637(19) 0.05493(18) -0.13247(19) 0.0708(5) Uani 1 1 d . .
H24 H 0.9439 0.0553 -0.1171 0.085 Uiso 1 1 calc R U
C23 C 0.7456(2) 0.00360(18) -0.26927(18) 0.0713(5) Uani 1 1 d . .
H23 H 0.7584 -0.0290 -0.3461 0.086 Uiso 1 1 calc R U
C15 C 0.7857(2) 0.69421(16) 0.36804(18) 0.0725(5) Uani 1 1 d . .
H15 H 0.8692 0.7230 0.3802 0.087 Uiso 1 1 calc R U
C16 C 0.7001(3) 0.77519(16) 0.36919(19) 0.0843(6) Uani 1 1 d . .
H16 H 0.7245 0.8586 0.3810 0.101 Uiso 1 1 calc R U
C17 C 0.5779(3) 0.73207(18) 0.3527(2) 0.0821(6) Uani 1 1 d . .
H17 H 0.5201 0.7874 0.3552 0.099 Uiso 1 1 calc R U
C10 C 0.8422(2) 0.4370(2) 0.80055(18) 0.0846(6) Uani 1 1 d . U
H10 H 0.8278 0.4408 0.8725 0.101 Uiso 1 1 calc R U
C8 C 0.9438(2) 0.53680(19) 0.7160(2) 0.0893(6) Uani 1 1 d . .
H8 H 0.9993 0.6077 0.7306 0.107 Uiso 1 1 calc R U
C9 C 0.9229(2) 0.5423(2) 0.8209(2) 0.0949(7) Uani 1 1 d . U
H9 H 0.9631 0.6172 0.9065 0.114 Uiso 1 1 calc R U

loop_
_atom_site_aniso_label
_atom_site_aniso_U_11
_atom_site_aniso_U_22
_atom_site_aniso_U_33
_atom_site_aniso_U_23
_atom_site_aniso_U_13
_atom_site_aniso_U_12
O1 0.0626(6) 0.0502(5) 0.0493(5) 0.0284(4) 0.0272(5) 0.0164(4)
N1 0.0487(6) 0.0401(5) 0.0372(5) 0.0194(4) 0.0219(4) 0.0165(4)
C3 0.0401(6) 0.0379(6) 0.0341(6) 0.0143(5) 0.0172(5) 0.0110(5)
C12 0.0430(6) 0.0407(6) 0.0373(6) 0.0162(5) 0.0190(5) 0.0143(5)
C26 0.0422(6) 0.0415(6) 0.0398(6) 0.0196(5) 0.0230(5) 0.0150(5)
C4 0.0436(6) 0.0388(6) 0.0356(6) 0.0152(5) 0.0194(5) 0.0124(5)
C1 0.0432(6) 0.0359(6) 0.0357(6) 0.0146(5) 0.0199(5) 0.0105(5)
C2 0.0410(6) 0.0365(6) 0.0340(6) 0.0145(5) 0.0176(5) 0.0105(5)
C20 0.0522(7) 0.0389(6) 0.0386(6) 0.0174(5) 0.0251(5) 0.0125(5)
C5 0.0393(6) 0.0453(7) 0.0377(6) 0.0201(5) 0.0196(5) 0.0164(5)
C31 0.0448(7) 0.0556(7) 0.0413(6) 0.0224(6) 0.0214(5) 0.0158(6)
C13 0.0559(7) 0.0400(6) 0.0382(6) 0.0164(5) 0.0236(6) 0.0174(5)
C6 0.0473(7) 0.0544(7) 0.0351(6) 0.0182(5) 0.0187(5) 0.0232(6)
C27 0.0507(7) 0.0441(7) 0.0461(7) 0.0171(6) 0.0207(6) 0.0156(6)
C21 0.0543(7) 0.0500(7) 0.0404(7) 0.0187(6) 0.0237(6) 0.0126(6)
C25 0.0523(8) 0.0625(8) 0.0491(7) 0.0208(6) 0.0279(6) 0.0107(6)
C19 0.0611(8) 0.0530(8) 0.0619(9) 0.0242(7) 0.0391(7) 0.0190(6)
C32 0.0759(10) 0.0553(8) 0.0483(7) 0.0320(6) 0.0334(7) 0.0300(7)
C30 0.0510(8) 0.0775(10) 0.0602(8) 0.0445(8) 0.0323(7) 0.0336(7)
C14 0.0633(9) 0.0470(7) 0.0575(8) 0.0234(6) 0.0293(7) 0.0115(6)
C22 0.0770(10) 0.0596(8) 0.0391(7) 0.0171(6) 0.0292(7) 0.0117(7)
C11 0.0643(9) 0.0849(11) 0.0455(8) 0.0290(7) 0.0318(7) 0.0334(8)
C28 0.0717(10) 0.0443(7) 0.0633(9) 0.0183(7) 0.0367(8) 0.0216(7)
C29 0.0722(10) 0.0614(9) 0.0774(10) 0.0415(8) 0.0494(9) 0.0399(8)
C18 0.0821(11) 0.0582(9) 0.0658(9) 0.0334(7) 0.0447(8) 0.0380(8)
C7 0.0666(9) 0.0557(8) 0.0458(8) 0.0136(6) 0.0196(7) 0.0076(7)
C24 0.0693(10) 0.0873(12) 0.0702(10) 0.0311(9) 0.0494(9) 0.0199(9)
C23 0.0914(12) 0.0773(11) 0.0562(9) 0.0213(8) 0.0526(9) 0.0156(9)
C15 0.0904(12) 0.0510(9) 0.0624(10) 0.0227(7) 0.0322(9) -0.0014(8)
C16 0.1421(19) 0.0403(8) 0.0623(10) 0.0235(7) 0.0467(12) 0.0147(10)
C17 0.1309(18) 0.0573(10) 0.0758(11) 0.0366(9) 0.0593(12) 0.0535(11)
C10 0.0897(13) 0.1159(15) 0.0438(8) 0.0259(9) 0.0376(9) 0.0502(11)
C8 0.0936(14) 0.0624(11) 0.0585(10) 0.0045(8) 0.0186(10) 0.0034(10)
C9 0.0994(15) 0.0825(12) 0.0489(10) -0.0002(9) 0.0217(10) 0.0290(10)

loop_
_atom_type_symbol
_atom_type_description
_atom_type_scat_dispersion_real
_atom_type_scat_dispersion_imag
_atom_type_scat_source
C C 0.0181 0.0091 'International Tables Vol C Tables 4.2.6.8 and 6.1.1.4'
H H 0.0000 0.0000 'International Tables Vol C Tables 4.2.6.8 and 6.1.1.4'
N N 0.0311 0.0180 'International Tables Vol C Tables 4.2.6.8 and 6.1.1.4'
O O 0.0492 0.0322 'International Tables Vol C Tables 4.2.6.8 and 6.1.1.4'

loop_
_geom_angle_atom_site_label_1
_geom_angle_atom_site_label_2
_geom_angle_atom_site_label_3
_geom_angle
C1 N1 C4 109.36(10)
C1 N1 C32 126.29(10)
C4 N1 C32 124.32(10)
C4 C3 C2 106.92(10)
C4 C3 C26 124.27(11)
C2 C3 C26 128.81(11)
C19 C12 C1 118.37(12)
C19 C12 C13 123.08(12)
C1 C12 C13 118.54(11)
C27 C26 C31 117.89(12)
C27 C26 C3 119.78(11)
C31 C26 C3 122.30(11)
C3 C4 N1 108.48(10)
C3 C4 C20 128.19(11)
N1 C4 C20 123.14(10)
N1 C1 C2 107.68(10)
N1 C1 C12 122.94(10)
C2 C1 C12 128.89(11)
C1 C2 C3 107.53(10)
C1 C2 C5 126.93(11)
C3 C2 C5 125.51(11)
C21 C20 C25 118.91(12)
C21 C20 C4 122.14(12)
C25 C20 C4 118.89(11)
O1 C5 C2 121.15(11)
O1 C5 C6 119.29(11)
C2 C5 C6 119.50(11)
C30 C31 C26 120.71(13)
C30 C31 H31 119.6
C26 C31 H31 119.6
C14 C13 C18 117.94(13)
C14 C13 C12 120.60(12)
C18 C13 C12 121.44(13)
C7 C6 C11 118.85(14)
C7 C6 C5 121.70(12)
C11 C6 C5 119.34(14)
C28 C27 C26 121.16(13)
C28 C27 H27 119.4
C26 C27 H27 119.4
C22 C21 C20 120.14(14)
C22 C21 H21 119.9
C20 C21 H21 119.9
C24 C25 C20 120.60(14)
C24 C25 H25 119.7
C20 C25 H25 119.7
C12 C19 H19A 120.0
C12 C19 H19B 120.0
H19A C19 H19B 120.0
N1 C32 H32A 109.5
N1 C32 H32B 109.5
H32A C32 H32B 109.5
N1 C32 H32C 109.5
H32A C32 H32C 109.5
H32B C32 H32C 109.5
C29 C30 C31 120.33(13)
C29 C30 H30 119.8
C31 C30 H30 119.8
C15 C14 C13 121.08(16)
C15 C14 H14 119.5
C13 C14 H14 119.5
C23 C22 C21 120.40(14)
C23 C22 H22 119.8
C21 C22 H22 119.8
C6 C11 C10 120.01(18)
C6 C11 H11 120.0
C10 C11 H11 120.0
C29 C28 C27 120.07(14)
C29 C28 H28 120.0
C27 C28 H28 120.0
C28 C29 C30 119.83(13)
C28 C29 H29 120.1
C30 C29 H29 120.1
C17 C18 C13 120.36(18)
C17 C18 H18 119.8
C13 C18 H18 119.8
C6 C7 C8 120.25(17)
C6 C7 H7 119.9
C8 C7 H7 119.9
C23 C24 C25 120.09(16)
C23 C24 H24 120.0
C25 C24 H24 120.0
C22 C23 C24 119.84(14)
C22 C23 H23 120.1
C24 C23 H23 120.1
C16 C15 C14 120.34(19)
C16 C15 H15 119.8
C14 C15 H15 119.8
C15 C16 C17 119.26(16)
C15 C16 H16 120.4
C17 C16 H16 120.4
C16 C17 C18 121.01(17)
C16 C17 H17 119.5
C18 C17 H17 119.5
C9 C10 C11 120.20(17)
C9 C10 H10 119.9
C11 C10 H10 119.9
C9 C8 C7 120.8(2)
C9 C8 H8 119.6
C7 C8 H8 119.6
C8 C9 C10 119.90(17)
C8 C9 H9 120.0
C10 C9 H9 120.0

loop_
_geom_bond_atom_site_label_1
_geom_bond_atom_site_label_2
_geom_bond_distance
O1 C5 1.2193(15)
N1 C1 1.3746(15)
N1 C4 1.3827(15)
N1 C32 1.4610(16)
C3 C4 1.3771(17)
C3 C2 1.4296(16)
C3 C26 1.4793(16)
C12 C19 1.3307(19)
C12 C1 1.4773(16)
C12 C13 1.4859(17)
C26 C27 1.3896(18)
C26 C31 1.3905(17)
C4 C20 1.4774(16)
C1 C2 1.3906(16)
C2 C5 1.4754(16)
C20 C21 1.3900(18)
C20 C25 1.391(2)
C5 C6 1.5013(17)
C31 C30 1.385(2)
C31 H31 0.9300
C13 C14 1.387(2)
C13 C18 1.3882(19)
C6 C7 1.386(2)
C6 C11 1.386(2)
C27 C28 1.383(2)
C27 H27 0.9300
C21 C22 1.3847(19)
C21 H21 0.9300
C25 C24 1.380(2)
C25 H25 0.9300
C19 H19A 0.9300
C19 H19B 0.9300
C32 H32A 0.9600
C32 H32B 0.9600
C32 H32C 0.9600
C30 C29 1.375(2)
C30 H30 0.9300
C14 C15 1.383(2)
C14 H14 0.9300
C22 C23 1.378(3)
C22 H22 0.9300
C11 C10 1.392(2)
C11 H11 0.9300
C28 C29 1.371(2)
C28 H28 0.9300
C29 H29 0.9300
C18 C17 1.382(3)
C18 H18 0.9300
C7 C8 1.387(2)
C7 H7 0.9300
C24 C23 1.380(3)
C24 H24 0.9300
C23 H23 0.9300
C15 C16 1.368(3)
C15 H15 0.9300
C16 C17 1.372(3)
C16 H16 0.9300
C17 H17 0.9300
C10 C9 1.378(3)
C10 H10 0.9300
C8 C9 1.355(3)
C8 H8 0.9300
C9 H9 0.9300

loop_
_geom_torsion_atom_site_label_1
_geom_torsion_atom_site_label_2
_geom_torsion_atom_site_label_3
_geom_torsion_atom_site_label_4
_geom_torsion
C4 C3 C26 C27 -48.23(18)
C2 C3 C26 C27 131.67(14)
C4 C3 C26 C31 130.01(13)
C2 C3 C26 C31 -50.10(19)
C2 C3 C4 N1 -1.67(14)
C26 C3 C4 N1 178.24(11)
C2 C3 C4 C20 173.43(12)
C26 C3 C4 C20 -6.7(2)
C1 N1 C4 C3 0.78(14)
C32 N1 C4 C3 -177.37(12)
C1 N1 C4 C20 -174.62(11)
C32 N1 C4 C20 7.24(19)
C4 N1 C1 C2 0.46(13)
C32 N1 C1 C2 178.57(12)
C4 N1 C1 C12 -172.13(11)
C32 N1 C1 C12 5.97(19)
C19 C12 C1 N1 122.34(14)
C13 C12 C1 N1 -58.67(16)
C19 C12 C1 C2 -48.58(19)
C13 C12 C1 C2 130.40(13)
N1 C1 C2 C3 -1.48(13)
C12 C1 C2 C3 170.53(12)
N1 C1 C2 C5 -179.36(11)
C12 C1 C2 C5 -7.3(2)
C4 C3 C2 C1 1.95(13)
C26 C3 C2 C1 -177.96(11)
C4 C3 C2 C5 179.86(11)
C26 C3 C2 C5 0.0(2)
C3 C4 C20 C21 120.29(15)
N1 C4 C20 C21 -65.27(17)
C3 C4 C20 C25 -56.94(19)
N1 C4 C20 C25 117.51(14)
C1 C2 C5 O1 138.12(13)
C3 C2 C5 O1 -39.40(18)
C1 C2 C5 C6 -44.86(17)
C3 C2 C5 C6 137.63(12)
C27 C26 C31 C30 -0.21(19)
C3 C26 C31 C30 -178.48(12)
C19 C12 C13 C14 156.01(14)
C1 C12 C13 C14 -22.93(17)
C19 C12 C13 C18 -25.5(2)
C1 C12 C13 C18 155.58(12)
O1 C5 C6 C7 148.92(14)
C2 C5 C6 C7 -28.16(18)
O1 C5 C6 C11 -27.26(18)
C2 C5 C6 C11 155.66(12)
C31 C26 C27 C28 0.1(2)
C3 C26 C27 C28 178.37(13)
C25 C20 C21 C22 -0.7(2)
C4 C20 C21 C22 -177.94(12)
C21 C20 C25 C24 0.2(2)
C4 C20 C25 C24 177.53(14)
C26 C31 C30 C29 0.2(2)
C18 C13 C14 C15 -0.4(2)
C12 C13 C14 C15 178.11(13)
C20 C21 C22 C23 0.2(2)
C7 C6 C11 C10 2.1(2)
C5 C6 C11 C10 178.41(13)
C26 C27 C28 C29 0.1(2)
C27 C28 C29 C30 0.0(2)
C31 C30 C29 C28 -0.1(2)
C14 C13 C18 C17 0.1(2)
C12 C13 C18 C17 -178.49(14)
C11 C6 C7 C8 -1.3(2)
C5 C6 C7 C8 -177.45(15)
C20 C25 C24 C23 0.8(3)
C21 C22 C23 C24 0.8(3)
C25 C24 C23 C22 -1.3(3)
C13 C14 C15 C16 0.0(2)
C14 C15 C16 C17 0.8(3)
C15 C16 C17 C18 -1.2(3)
C13 C18 C17 C16 0.7(3)
C6 C11 C10 C9 -1.5(3)
C6 C7 C8 C9 -0.2(3)
C7 C8 C9 C10 0.8(3)
C11 C10 C9 C8 0.0(3)
